data_1536179
loop_
_publ_author_name
'Nuss, J.'
'Jansen, M.'

_publ_section_title
;
 Zur Abgrenzung der (Pb F Cl)- und (Cu2 Sb)-Strukturfamilien:
 Neubestimmung und Verfeinerung der Kristallstrukturen Cu Mg Sb, Cu2 Sb
 und Cu Mg As
;
_journal_name_full 'Zeitschrift fuer Anorganische und Allgemeine Chemie'
_journal_page_first 1152
_journal_page_last 1157
_journal_volume 628
_journal_year 2002
_chemical_formula_sum 'As Cu Mg'
_chemical_name_systematic 'Cu Mg As'
_space_group_IT_number 62
_symmetry_space_group_name_Hall '-P 2ac 2n'
_symmetry_space_group_name_H-M 'P n m a'
_cell_angle_alpha 90
_cell_angle_beta 90
_cell_angle_gamma 90
_cell_formula_units_Z 8
_cell_length_a 13.46
_cell_length_b 3.954
_cell_length_c 7.3958
_cell_volume 393.611
_citation_journal_id_ASTM ZAACAB
_cod_data_source_file Nuss_ZAACAB_2002_510.cif
_cod_data_source_block As1Cu1Mg1
_cod_original_cell_volume 393.6107
_cod_original_formula_sum 'As1 Cu1 Mg1'
_cod_database_code 1536179

loop_
_symmetry_equiv_pos_as_xyz
x,y,z
-x+1/2,-y,z+1/2
x+1/2,-y+1/2,-z+1/2
-x,y+1/2,-z
-x,-y,-z
x-1/2,y,-z-1/2
-x-1/2,y-1/2,z-1/2
x,-y-1/2,z

loop_
_atom_site_label
_atom_site_type_symbol
_atom_site_fract_x
_atom_site_fract_y
_atom_site_fract_z
_atom_site_occupancy
_atom_site_U_iso_or_equiv
Cu2 Cu+1 0.18723 0.25 0.70027 1 0.0
Cu1 Cu+1 0.43566 0.25 0.06941 1 0.0
Mg2 Mg+2 0.14279 0.25 0.3253 1 0.0
As1 As-3 0.24814 0.25 0.02069 1 0.0
Mg1 Mg+2 0.39286 0.25 0.4442 1 0.0
As2 As-3 4e-05 0.25 0.75218 1 0.0
